data_2215998
loop_
_publ_author_name
'Sun, Hong-shun'
'He, Wei'
'Xu, Ye-ming'
'Tang, Shi-gui'
'Guo, Cheng'

_publ_section_title
;
 (<i>Z</i>)-5-(2-Chlorobenzylidene)thiazolidine-2,4-dione
;
_journal_coeditor_code HK2342
_journal_issue 11
_journal_name_full 'Acta Crystallographica Section E'
_journal_page_first o4325
_journal_page_last o4325
_journal_paper_doi 10.1107/S1600536807049756
_journal_volume 63
_journal_year 2007
_chemical_formula_iupac 'C10 H6 Cl N O2 S'
_chemical_formula_moiety 'C10 H6 Cl N O2 S'
_chemical_formula_sum 'C10 H6 Cl N O2 S'
_chemical_formula_weight 239.67
_chemical_name_systematic
;
(Z)-5-(2-Chlorobenzylidene)thiazolidine-2,4-dione
;
_space_group_IT_number 14
_symmetry_cell_setting monoclinic
_symmetry_space_group_name_Hall '-P 2yab'
_symmetry_space_group_name_H-M 'P 1 21/a 1'
_atom_sites_solution_hydrogens geom
_atom_sites_solution_primary direct
_atom_sites_solution_secondary difmap
_audit_creation_method SHELXL-97
_cell_angle_alpha 90.00
_cell_angle_beta 91.25(3)
_cell_angle_gamma 90.00
_cell_formula_units_Z 4
_cell_length_a 7.2680(8)
_cell_length_b 7.5916(11)
_cell_length_c 18.038(2)
_cell_measurement_reflns_used 25
_cell_measurement_temperature 294(2)
_cell_measurement_theta_max 13
_cell_measurement_theta_min 10
_cell_volume 995.0(2)
_computing_cell_refinement 'CAD-4 Software (Enraf--Nonius, 1989)'
_computing_data_collection 'CAD-4 Software (Enraf--Nonius, 1989)'
_computing_data_reduction 'XCAD4 (Harms & Wocadlo, 1995)'
_computing_molecular_graphics 'SHELXTL (Siemens, 1996)'
_computing_publication_material 'SHELXTL (Siemens, 1996)'
_computing_structure_refinement 'SHELXL97 (Sheldrick, 1997)'
_computing_structure_solution 'SHELXS97 (Sheldrick, 1997)'
_diffrn_ambient_temperature 294(2)
_diffrn_measured_fraction_theta_full 0.997
_diffrn_measured_fraction_theta_max 0.997
_diffrn_measurement_device_type 'Enraf--Nonius CAD-4'
_diffrn_measurement_method \w/2\q
_diffrn_radiation_monochromator graphite
_diffrn_radiation_source 'fine-focus sealed tube'
_diffrn_radiation_type MoK\a
_diffrn_radiation_wavelength 0.71073
_diffrn_reflns_av_R_equivalents 0.0345
_diffrn_reflns_av_sigmaI/netI 0.0667
_diffrn_reflns_limit_h_max 8
_diffrn_reflns_limit_h_min -8
_diffrn_reflns_limit_k_max 9
_diffrn_reflns_limit_k_min 0
_diffrn_reflns_limit_l_max 22
_diffrn_reflns_limit_l_min 0
_diffrn_reflns_number 2109
_diffrn_reflns_theta_full 25.96
_diffrn_reflns_theta_max 25.96
_diffrn_reflns_theta_min 2.91
_diffrn_standards_decay_% 0
_diffrn_standards_interval_time 120
_diffrn_standards_number 3
_exptl_absorpt_coefficient_mu 0.568
_exptl_absorpt_correction_T_max 0.9454
_exptl_absorpt_correction_T_min 0.8480
_exptl_absorpt_correction_type psi-scan
_exptl_absorpt_process_details '(North <i>et al.</i>,  1968)'
_exptl_crystal_colour colorless
_exptl_crystal_density_diffrn 1.600
_exptl_crystal_density_method 'not measured'
_exptl_crystal_description block
_exptl_crystal_F_000 488
_exptl_crystal_size_max 0.30
_exptl_crystal_size_mid 0.20
_exptl_crystal_size_min 0.10
_refine_diff_density_max 0.322
_refine_diff_density_min -0.392
_refine_ls_extinction_method none
_refine_ls_goodness_of_fit_ref 1.008
_refine_ls_hydrogen_treatment constr
_refine_ls_matrix_type full
_refine_ls_number_parameters 136
_refine_ls_number_reflns 1942
_refine_ls_number_restraints 0
_refine_ls_restrained_S_all 1.008
_refine_ls_R_factor_all 0.1229
_refine_ls_R_factor_gt 0.0678
_refine_ls_shift/su_max 0.000
_refine_ls_shift/su_mean 0.000
_refine_ls_structure_factor_coef Fsqd
_refine_ls_weighting_details 'calc w=1/[\s^2^(Fo^2^)+(0.06P)^2^+2P] where P=(Fo^2^+2Fc^2^)/3'
_refine_ls_weighting_scheme calc
_refine_ls_wR_factor_gt 0.1464
_refine_ls_wR_factor_ref 0.1727
_reflns_number_gt 1102
_reflns_number_total 1942
_reflns_threshold_expression I>2\s(I)
_cod_data_source_file hk2342.cif
_cod_data_source_block I
_cod_original_cell_volume 995.1(2)
_cod_original_sg_symbol_H-M 'P 21/a'
_cod_database_code 2215998
_cod_database_fobs_code 2215998

loop_
_symmetry_equiv_pos_as_xyz
'x, y, z'
'-x+1/2, y+1/2, -z'
'-x, -y, -z'
'x-1/2, -y-1/2, z'

loop_
_atom_site_type_symbol
_atom_site_label
_atom_site_fract_x
_atom_site_fract_y
_atom_site_fract_z
_atom_site_U_iso_or_equiv
_atom_site_adp_type
_atom_site_calc_flag
_atom_site_refinement_flags
_atom_site_occupancy
Cl Cl 0.1217(3) -0.08790(19) 0.09226(9) 0.0707(6) Uani d . 1
S S -0.1266(2) 0.15255(17) 0.37609(8) 0.0503(4) Uani d . 1
O O1 0.0030(7) -0.3234(5) 0.3296(2) 0.0682(13) Uani d . 1
O O2 -0.2614(7) 0.0265(5) 0.5003(3) 0.0711(13) Uani d . 1
N N -0.1285(6) -0.1687(6) 0.4216(2) 0.0450(11) Uani d . 1
H H0A -0.1416 -0.2594 0.4495 0.054 Uiso calc R 1
C C1 0.1318(9) 0.2601(7) 0.0772(3) 0.0544(15) Uani d . 1
H H1A 0.1663 0.2377 0.0288 0.065 Uiso calc R 1
C C2 0.1109(9) 0.4315(7) 0.1044(3) 0.0598(17) Uani d . 1
H H2A 0.1286 0.5263 0.0727 0.072 Uiso calc R 1
C C3 0.0653(8) 0.4634(7) 0.1764(3) 0.0516(15) Uani d . 1
H H3A 0.0512 0.5783 0.1932 0.062 Uiso calc R 1
C C4 0.0410(7) 0.3267(6) 0.2224(3) 0.0455(13) Uani d . 1
H H4A 0.0111 0.3509 0.2712 0.055 Uiso calc R 1
C C5 0.0578(7) 0.1521(6) 0.2017(3) 0.0398(12) Uani d . 1
C C6 0.0975(8) 0.1249(6) 0.1277(3) 0.0444(13) Uani d . 1
C C7 0.0357(9) 0.0019(7) 0.2503(3) 0.0536(16) Uani d . 1
H H7A 0.0773 -0.1044 0.2312 0.064 Uiso calc R 1
C C8 -0.0358(7) -0.0091(6) 0.3192(3) 0.0405(13) Uani d . 1
C C9 -0.0471(7) -0.1845(7) 0.3543(2) 0.0385(12) Uani d . 1
C C10 -0.1892(9) -0.0062(7) 0.4440(4) 0.0508(15) Uani d . 1

loop_
_atom_site_aniso_label
_atom_site_aniso_U_11
_atom_site_aniso_U_22
_atom_site_aniso_U_33
_atom_site_aniso_U_12
_atom_site_aniso_U_13
_atom_site_aniso_U_23
Cl 0.1288(16) 0.0311(7) 0.0529(9) -0.0065(9) 0.0132(9) -0.0105(7)
S 0.0786(10) 0.0240(6) 0.0483(8) 0.0039(7) 0.0009(7) -0.0024(6)
O1 0.125(4) 0.026(2) 0.053(2) 0.017(2) 0.017(2) -0.0015(18)
O2 0.115(4) 0.039(2) 0.059(3) 0.006(2) 0.017(3) -0.012(2)
N 0.065(3) 0.032(2) 0.038(2) 0.004(2) 0.014(2) 0.0063(19)
C1 0.084(4) 0.037(3) 0.042(3) -0.012(3) 0.010(3) 0.000(3)
C2 0.094(5) 0.026(3) 0.060(4) -0.014(3) 0.002(3) 0.012(3)
C3 0.073(4) 0.026(3) 0.056(4) -0.003(3) 0.000(3) 0.000(2)
C4 0.060(3) 0.029(3) 0.047(3) 0.002(3) -0.006(3) -0.007(2)
C5 0.058(3) 0.027(2) 0.034(3) -0.001(3) -0.002(2) -0.003(2)
C6 0.066(4) 0.029(3) 0.038(3) -0.012(3) 0.003(3) -0.001(2)
C7 0.089(5) 0.021(3) 0.050(3) 0.004(3) -0.017(3) -0.004(2)
C8 0.051(3) 0.021(2) 0.049(3) 0.006(2) -0.010(3) -0.005(2)
C9 0.053(3) 0.040(3) 0.023(2) 0.004(3) 0.014(2) 0.000(2)
C10 0.070(4) 0.023(3) 0.059(4) 0.002(3) -0.015(3) -0.009(3)

loop_
_atom_type_symbol
_atom_type_description
_atom_type_scat_dispersion_real
_atom_type_scat_dispersion_imag
_atom_type_scat_source
C C 0.0033 0.0016 'International Tables Vol C Tables 4.2.6.8 and 6.1.1.4'
H H 0.0000 0.0000 'International Tables Vol C Tables 4.2.6.8 and 6.1.1.4'
N N 0.0061 0.0033 'International Tables Vol C Tables 4.2.6.8 and 6.1.1.4'
O O 0.0106 0.0060 'International Tables Vol C Tables 4.2.6.8 and 6.1.1.4'
S S 0.1246 0.1234 'International Tables Vol C Tables 4.2.6.8 and 6.1.1.4'
Cl Cl 0.1484 0.1585 'International Tables Vol C Tables 4.2.6.8 and 6.1.1.4'

loop_
_geom_angle_atom_site_label_1
_geom_angle_atom_site_label_2
_geom_angle_atom_site_label_3
_geom_angle
C8 S C10 92.0(3)
C9 N C10 119.3(4)
C9 N H0A 120.4
C10 N H0A 120.4
C6 C1 C2 115.7(5)
C6 C1 H1A 122.2
C2 C1 H1A 122.2
C3 C2 C1 121.8(5)
C3 C2 H2A 119.1
C1 C2 H2A 119.1
C4 C3 C2 119.2(5)
C4 C3 H3A 120.4
C2 C3 H3A 120.4
C3 C4 C5 124.1(5)
C3 C4 H4A 118.0
C5 C4 H4A 118.0
C4 C5 C6 115.1(5)
C4 C5 C7 125.3(5)
C6 C5 C7 119.6(5)
C5 C6 C1 124.1(5)
C5 C6 Cl 120.9(4)
C1 C6 Cl 114.9(4)
C8 C7 C5 130.6(5)
C8 C7 H7A 114.7
C5 C7 H7A 114.7
C7 C8 C9 118.3(4)
C7 C8 S 130.8(4)
C9 C8 S 110.9(4)
O1 C9 N 123.1(5)
O1 C9 C8 127.6(4)
N C9 C8 109.3(4)
O2 C10 N 126.5(5)
O2 C10 S 125.0(4)
N C10 S 108.4(4)

loop_
_geom_bond_atom_site_label_1
_geom_bond_atom_site_label_2
_geom_bond_distance
Cl C6 1.747(5)
S C8 1.739(5)
S C10 1.785(6)
O1 C9 1.204(5)
O2 C10 1.179(7)
N C9 1.366(6)
N C10 1.374(6)
N H0A 0.8600
C1 C6 1.398(7)
C1 C2 1.400(8)
C1 H1A 0.9300
C2 C3 1.369(8)
C2 H2A 0.9300
C3 C4 1.343(7)
C3 H3A 0.9300
C4 C5 1.383(6)
C4 H4A 0.9300
C5 C6 1.387(7)
C5 C7 1.449(7)
C7 C8 1.360(8)
C7 H7A 0.9300
C8 C9 1.478(7)

loop_
_geom_hbond_atom_site_label_D
_geom_hbond_atom_site_label_H
_geom_hbond_atom_site_label_A
_geom_hbond_site_symmetry_A
_geom_hbond_distance_DH
_geom_hbond_distance_HA
_geom_hbond_distance_DA
_geom_hbond_angle_DHA
N H0A O2 2_446 0.86 2.00 2.833(6) 164.00
C4 H4A S . 0.93 2.63 3.326(5) 132.00
C7 H7A Cl . 0.93 2.54 3.010(6) 112.00
C7 H7A O1 . 0.93 2.50 2.866(7) 104.00

loop_
_geom_torsion_atom_site_label_1
_geom_torsion_atom_site_label_2
_geom_torsion_atom_site_label_3
_geom_torsion_atom_site_label_4
_geom_torsion
C6 C1 C2 C3 1.9(10)
C1 C2 C3 C4 0.5(10)
C2 C3 C4 C5 -0.5(10)
C3 C4 C5 C6 -1.7(9)
C3 C4 C5 C7 178.8(6)
C4 C5 C6 C1 4.4(9)
C7 C5 C6 C1 -176.2(6)
C4 C5 C6 Cl -179.6(4)
C7 C5 C6 Cl -0.1(8)
C2 C1 C6 C5 -4.5(9)
C2 C1 C6 Cl 179.3(5)
C4 C5 C7 C8 13.4(10)
C6 C5 C7 C8 -166.0(6)
C5 C7 C8 C9 177.5(5)
C5 C7 C8 S -0.6(10)
C10 S C8 C7 175.9(6)
C10 S C8 C9 -2.4(4)
C10 N C9 O1 -177.0(5)
C10 N C9 C8 2.1(7)
C7 C8 C9 O1 1.3(9)
S C8 C9 O1 179.8(5)
C7 C8 C9 N -177.7(5)
S C8 C9 N 0.8(6)
C9 N C10 O2 -180.0(6)
C9 N C10 S -3.8(7)
C8 S C10 O2 179.6(6)
C8 S C10 N 3.4(4)

loop_
_cod_related_entry_id
_cod_related_entry_database
_cod_related_entry_code
1 ChemSpider 1153803
